data_2008860
loop_
_publ_author_name
'Rub\'en A.Toscano '
'Alejandra Carrasco'
'Benjam\'in Ortiz'
'Rub\'en S\'anchez-Obreg\'on'
'Fernando Walle'
'Francisco Yuste'

_publ_section_title
;
 (2<i>S</i>,S<i>R</i>)-<i>tert</i>-Butyl
 2-(<i>p</i>-tolylsulfinylacetyl)pyrrolidine-1-carboxylate
;
_journal_issue 9
_journal_name_full 'Acta Crystallographica Section C'
_journal_page_first 1605
_journal_page_last 1607
_journal_paper_doi 10.1107/S0108270199006253
_journal_volume 55
_journal_year 1999
_chemical_formula_sum 'C18 H25 N O4 S'
_chemical_formula_weight 351.45
_chemical_name_systematic
;
(2S,SR)-2-[1-(tert-Butoxycarbonyl)-pyrrolidinyl]-p-tolylsulfinylmethyl
ketone
;
_space_group_IT_number 19
_symmetry_cell_setting orthorhombic
_symmetry_space_group_name_Hall 'P 2ac 2ab'
_symmetry_space_group_name_H-M 'P 21 21 21'
_audit_creation_method SHELXL-97
_cell_angle_alpha 90.00
_cell_angle_beta 90.00
_cell_angle_gamma 90.00
_cell_formula_units_Z 4
_cell_length_a 9.450(2)
_cell_length_b 11.5810(10)
_cell_length_c 17.5440(10)
_cell_measurement_reflns_used 26
_cell_measurement_temperature 293(2)
_cell_measurement_theta_max 12.50
_cell_measurement_theta_min 5.20
_cell_volume 1920.0(5)
_computing_cell_refinement XSCANS
_computing_data_collection 'XSCANS (Siemens, 1993)'
_computing_data_reduction XSCANS
_computing_molecular_graphics 'SHELXTL  (Sheldrick, 1990)'
_computing_publication_material SHELXL97
_computing_structure_refinement 'SHELXL97 (Sheldrick, 1997)'
_computing_structure_solution 'SIR92 (Altomare et al, 1994)'
_diffrn_ambient_temperature 293(2)
_diffrn_measured_fraction_theta_full 1.000
_diffrn_measured_fraction_theta_max 1.000
_diffrn_measurement_device_type 'Siemens P4/PC diffractometer'
_diffrn_measurement_method \q/2\q
_diffrn_radiation_monochromator graphite
_diffrn_radiation_source 'fine-focus sealed tube'
_diffrn_radiation_type MoK\a
_diffrn_radiation_wavelength 0.71073
_diffrn_reflns_av_R_equivalents 0.0000
_diffrn_reflns_av_sigmaI/netI 0.0638
_diffrn_reflns_limit_h_max 11
_diffrn_reflns_limit_h_min 0
_diffrn_reflns_limit_k_max 13
_diffrn_reflns_limit_k_min 0
_diffrn_reflns_limit_l_max 20
_diffrn_reflns_limit_l_min 0
_diffrn_reflns_number 1946
_diffrn_reflns_theta_full 25.00
_diffrn_reflns_theta_max 25.00
_diffrn_reflns_theta_min 1.50
_diffrn_standards_decay_% <3
_diffrn_standards_interval_count 97
_diffrn_standards_number 3
_exptl_absorpt_coefficient_mu 0.188
_exptl_absorpt_correction_type none
_exptl_crystal_colour colorless
_exptl_crystal_density_diffrn 1.216
_exptl_crystal_density_meas ?
_exptl_crystal_description block
_exptl_crystal_F_000 752
_exptl_crystal_size_max 0.60
_exptl_crystal_size_mid 0.50
_exptl_crystal_size_min 0.40
_refine_diff_density_max 0.160
_refine_diff_density_min -0.187
_refine_ls_abs_structure_details
;
Flack (1983)
;
_refine_ls_abs_structure_Flack 0.0(2)
_refine_ls_extinction_coef 0.011(2)
_refine_ls_extinction_method 'SHELXL97 (Sheldrick, 1997)'
_refine_ls_goodness_of_fit_ref 1.013
_refine_ls_hydrogen_treatment noref
_refine_ls_matrix_type full
_refine_ls_number_parameters 218
_refine_ls_number_reflns 1946
_refine_ls_number_restraints 0
_refine_ls_restrained_S_all 1.013
_refine_ls_R_factor_all 0.0897
_refine_ls_R_factor_gt 0.0517
_refine_ls_shift/su_max 0.000
_refine_ls_shift/su_mean 0.000
_refine_ls_structure_factor_coef Fsqd
_refine_ls_weighting_details 'w = 1/[\s^2^(Fo^2^)+(0.0566P)^2^+0.1227P] where P=(Fo^2^+2Fc^2^)/3'
_refine_ls_weighting_scheme calc
_refine_ls_wR_factor_ref 0.1353
_reflns_number_gt 1298
_reflns_number_total 1946
_reflns_threshold_expression I>2\s(I)
_cod_data_source_file bk1464.cif
_cod_data_source_block o793
_cod_depositor_comments
;
The following automatic conversions were performed:
'_geom_bond_publ_flag' value 'Y' changed to 'y' according to
'/home/saulius/struct/CIF-dictionaries/cif_core.dic' dictionary named
'cif_core.dic' version 2.4.1 from 2010-06-29 (17 times).

Automatic conversion script
Id: cif_fix_enum 1527 2010-12-29 10:47:43Z saulius 

The following automatic conversions were performed:

'_geom_bond_publ_flag' value 'Y' changed to 'y' according to
/home/saulius/struct/CIF-dictionaries/cif_core.dic dictionary named
'cif_core.dic' version 2.4.1 from 2010-06-29 (17
times).

'_geom_angle_publ_flag' value 'Y' changed to 'y' according
to /home/saulius/struct/CIF-dictionaries/cif_core.dic dictionary
named 'cif_core.dic' version 2.4.1 from 2010-06-29 (29 times).

Automatic conversion script
Id: cif_fix_values 1715 2011-07-08 13:25:40Z adriana 

The following automatic conversions were performed:

'_exptl_crystal_density_meas' value 'not measured' was changed to '?'
- the value is perceived as not measured.

Automatic conversion script
Id: cif_fix_values 3008 2015-01-20 13:52:24Z robertas 

The following automatic conversions were performed:

'_refine_ls_weighting_scheme' value 'calc w =
1/[\s^2^(Fo^2^)+(0.0566P)^2^+0.1227P] where P=(Fo^2^+2Fc^2^)/3' was
changed to 'calc'. New tag '_refine_ls_weighting_details' was
created. The value of the new tag was set to 'w =
1/[\s^2^(Fo^2^)+(0.0566P)^2^+0.1227P] where P=(Fo^2^+2Fc^2^)/3'.

Automatic conversion script
Id: cif_fix_values 3143 2015-03-26 13:38:13Z robertas 
;
_cod_database_code 2008860
_cod_database_fobs_code 2008860

loop_
_symmetry_equiv_pos_as_xyz
'x, y, z'
'-x+1/2, -y, z+1/2'
'-x, y+1/2, -z+1/2'
'x+1/2, -y+1/2, -z'

loop_
_atom_site_label
_atom_site_fract_x
_atom_site_fract_y
_atom_site_fract_z
_atom_site_U_iso_or_equiv
_atom_site_adp_type
_atom_site_calc_flag
_atom_site_refinement_flags
_atom_site_occupancy
_atom_site_disorder_assembly
_atom_site_disorder_group
_atom_site_type_symbol
S1 0.81278(14) 0.75360(15) 0.05084(9) 0.0619(4) Uani d . 1 . . S
O1 0.7863(4) 0.4783(3) 0.2508(2) 0.0656(11) Uani d . 1 . . O
O2 0.8545(4) 0.2913(3) 0.2650(3) 0.0751(13) Uani d . 1 . . O
O3 0.8848(6) 0.5018(4) 0.0756(3) 0.0929(17) Uani d . 1 . . O
O4 0.7182(5) 0.7638(5) 0.1177(3) 0.0926(14) Uani d . 1 . . O
N1 0.9974(4) 0.4215(4) 0.2099(3) 0.0558(11) Uani d . 1 . . N
C2 1.0294(5) 0.5378(4) 0.1848(3) 0.0515(13) Uani d . 1 . . C
H2 1.0060 0.5919 0.2242 0.080 Uiso d R 1 . . H
C3 1.1911(6) 0.5323(5) 0.1726(4) 0.0665(16) Uani d . 1 . . C
H3A 1.2205 0.5853 0.1336 0.080 Uiso d R 1 . . H
H3B 1.2405 0.5501 0.2190 0.080 Uiso d R 1 . . H
C4 1.2168(6) 0.4100(5) 0.1503(4) 0.0754(18) Uani d . 1 . . C
H4A 1.2006 0.4006 0.0966 0.080 Uiso d R 1 . . H
H4B 1.3121 0.3872 0.1617 0.080 Uiso d R 1 . . H
C5 1.1120(6) 0.3393(5) 0.1963(4) 0.0618(14) Uani d . 1 . . C
H5A 1.1524 0.3135 0.2435 0.080 Uiso d R 1 . . H
H5B 1.0789 0.2738 0.1679 0.080 Uiso d R 1 . . H
C6 0.8764(5) 0.3894(4) 0.2439(3) 0.0529(12) Uani d . 1 . . C
C7 0.6587(5) 0.4694(5) 0.2975(3) 0.0572(14) Uani d . 1 . . C
C8 0.5905(7) 0.5866(6) 0.2856(5) 0.100(3) Uani d . 1 . . C
H8A 0.6565 0.6449 0.3012 0.080 Uiso d R 1 . . H
H8B 0.5773 0.5950 0.2316 0.080 Uiso d R 1 . . H
H8C 0.5025 0.5933 0.3126 0.080 Uiso d R 1 . . H
C9 0.5644(7) 0.3786(8) 0.2673(5) 0.105(3) Uani d . 1 . . C
H9A 0.6163 0.3098 0.2551 0.080 Uiso d R 1 . . H
H9B 0.4882 0.3605 0.3015 0.080 Uiso d R 1 . . H
H9C 0.5228 0.4062 0.2208 0.080 Uiso d R 1 . . H
C10 0.6953(10) 0.4518(10) 0.3773(4) 0.142(5) Uani d . 1 . . C
H10A 0.7840 0.4879 0.3893 0.080 Uiso d R 1 . . H
H10B 0.6239 0.4731 0.4137 0.080 Uiso d R 1 . . H
H10C 0.7100 0.3704 0.3839 0.080 Uiso d R 1 . . H
C11 0.9537(6) 0.5691(5) 0.1117(3) 0.0615(15) Uani d . 1 . . C
C12 0.9762(6) 0.6928(5) 0.0853(4) 0.0674(16) Uani d . 1 . . C
H12A 1.0451 0.6935 0.0451 0.080 Uiso d R 1 . . H
H12B 1.0116 0.7389 0.1265 0.080 Uiso d R 1 . . H
C13 0.8837(6) 0.8940(5) 0.0321(3) 0.0574(14) Uani d . 1 . . C
C14 0.9765(6) 0.9116(6) -0.0269(3) 0.0670(16) Uani d . 1 . . C
H14 1.0052 0.8467 -0.0572 0.080 Uiso d R 1 . . H
C15 1.0293(7) 1.0191(7) -0.0415(4) 0.086(2) Uani d . 1 . . C
H15 1.0929 1.0310 -0.0834 0.080 Uiso d R 1 . . H
C16 0.9894(10) 1.1129(7) 0.0028(5) 0.095(3) Uani d . 1 . . C
C17 0.8964(9) 1.0948(6) 0.0607(5) 0.098(2) Uani d . 1 . . C
H17 0.8684 1.1599 0.0910 0.080 Uiso d R 1 . . H
C18 0.8426(8) 0.9857(6) 0.0756(4) 0.080(2) Uani d . 1 . . C
H18 0.7796 0.9735 0.1177 0.080 Uiso d R 1 . . H
C19 1.0457(12) 1.2306(9) -0.0176(6) 0.157(5) Uani d . 1 . . C
H19A 0.9855 1.2860 0.0070 0.080 Uiso d R 1 . . H
H19B 1.1364 1.2357 0.0069 0.080 Uiso d R 1 . . H
H19C 1.0521 1.2436 -0.0715 0.080 Uiso d R 1 . . H

loop_
_atom_site_aniso_label
_atom_site_aniso_U_11
_atom_site_aniso_U_22
_atom_site_aniso_U_33
_atom_site_aniso_U_12
_atom_site_aniso_U_13
_atom_site_aniso_U_23
S1 0.0508(6) 0.0641(7) 0.0708(8) 0.0005(8) -0.0104(7) -0.0042(9)
O1 0.0486(18) 0.053(2) 0.095(3) 0.0057(18) 0.018(2) 0.024(2)
O2 0.061(2) 0.052(2) 0.112(3) 0.0042(18) 0.014(2) 0.025(2)
O3 0.104(4) 0.071(3) 0.103(4) -0.022(3) -0.042(3) 0.005(3)
O4 0.069(2) 0.094(3) 0.115(3) -0.009(3) 0.029(3) -0.008(3)
N1 0.038(2) 0.053(2) 0.076(3) 0.003(2) 0.007(2) 0.008(2)
C2 0.040(2) 0.047(3) 0.068(3) 0.002(2) 0.002(2) 0.005(3)
C3 0.040(3) 0.074(4) 0.085(4) 0.000(3) 0.004(3) 0.004(3)
C4 0.052(3) 0.076(4) 0.098(5) 0.013(3) 0.015(3) 0.003(4)
C5 0.052(3) 0.061(3) 0.073(4) 0.011(3) 0.002(3) -0.002(3)
C6 0.046(3) 0.051(3) 0.062(3) 0.003(2) -0.004(3) 0.011(3)
C7 0.042(3) 0.070(3) 0.059(3) 0.002(3) 0.005(2) 0.015(3)
C8 0.073(4) 0.081(5) 0.146(7) 0.016(4) 0.047(5) 0.011(5)
C9 0.050(3) 0.127(7) 0.138(7) -0.014(4) 0.013(4) -0.022(6)
C10 0.117(7) 0.246(13) 0.063(4) 0.065(9) 0.000(5) 0.008(7)
C11 0.051(3) 0.061(3) 0.073(4) -0.003(3) -0.007(3) 0.009(3)
C12 0.053(3) 0.066(3) 0.083(4) -0.002(3) -0.010(3) 0.015(3)
C13 0.053(3) 0.057(3) 0.061(3) 0.009(3) -0.010(3) 0.002(3)
C14 0.062(3) 0.077(4) 0.062(3) 0.017(3) -0.012(3) 0.013(3)
C15 0.068(4) 0.099(5) 0.090(5) -0.005(4) -0.019(4) 0.041(5)
C16 0.109(6) 0.078(5) 0.098(5) -0.021(5) -0.049(5) 0.027(4)
C17 0.111(6) 0.062(4) 0.120(7) 0.002(4) -0.029(6) -0.012(4)
C18 0.080(5) 0.081(4) 0.079(5) 0.014(4) -0.014(4) -0.012(4)
C19 0.219(12) 0.107(7) 0.145(9) -0.065(9) -0.072(9) 0.048(7)

loop_
_atom_type_symbol
_atom_type_description
_atom_type_scat_dispersion_real
_atom_type_scat_dispersion_imag
_atom_type_scat_source
C C 0.0033 0.0016 'International Tables Vol C Tables 4.2.6.8 and 6.1.1.4'
H H 0.0000 0.0000 'International Tables Vol C Tables 4.2.6.8 and 6.1.1.4'
N N 0.0061 0.0033 'International Tables Vol C Tables 4.2.6.8 and 6.1.1.4'
O O 0.0106 0.0060 'International Tables Vol C Tables 4.2.6.8 and 6.1.1.4'
S S 0.1246 0.1234 'International Tables Vol C Tables 4.2.6.8 and 6.1.1.4'

loop_
_geom_angle_atom_site_label_1
_geom_angle_atom_site_label_2
_geom_angle_atom_site_label_3
_geom_angle
_geom_angle_publ_flag
O4 S1 C13 107.5(3) y
O4 S1 C12 106.5(3) y
C13 S1 C12 95.5(3) y
C6 O1 C7 121.3(4) y
C6 N1 C2 124.8(4) y
C6 N1 C5 121.6(4) y
C2 N1 C5 113.6(4) y
N1 C2 C11 112.5(5) y
N1 C2 C3 102.2(4) y
C11 C2 C3 111.1(5) y
C4 C3 C2 103.7(5) y
C3 C4 C5 105.5(5) y
N1 C5 C4 102.7(4) y
O2 C6 O1 125.7(5) y
O2 C6 N1 122.7(5) y
O1 C6 N1 111.6(4) y
C10 C7 O1 110.7(5) y
C10 C7 C9 112.9(7) y
O1 C7 C9 110.3(5) y
C10 C7 C8 111.0(7) y
O1 C7 C8 102.1(4) y
C9 C7 C8 109.3(5) y
O3 C11 C2 123.3(5) y
O3 C11 C12 121.9(6) y
C2 C11 C12 114.7(5) y
C11 C12 S1 110.5(4) y
C18 C13 C14 119.2(6) y
C18 C13 S1 119.9(5) y
C14 C13 S1 120.9(5) y
C15 C14 C13 120.7(7) ?
C14 C15 C16 120.7(7) ?
C17 C16 C15 118.2(7) ?
C17 C16 C19 123.0(10) ?
C15 C16 C19 118.7(9) ?
C16 C17 C18 121.2(8) ?
C13 C18 C17 120.0(8) ?

loop_
_geom_bond_atom_site_label_1
_geom_bond_atom_site_label_2
_geom_bond_site_symmetry_2
_geom_bond_distance
_geom_bond_publ_flag
S1 O4 . 1.479(5) y
S1 C13 . 1.789(6) y
S1 C12 . 1.802(6) y
O1 C6 . 1.342(6) y
O1 C7 . 1.463(6) y
O2 C6 . 1.212(6) y
O3 C11 . 1.196(7) y
N1 C6 . 1.342(7) y
N1 C2 . 1.449(7) y
N1 C5 . 1.462(7) y
C2 C11 . 1.512(8) y
C2 C3 . 1.544(7) y
C3 C4 . 1.489(8) y
C4 C5 . 1.517(8) y
C7 C10 . 1.457(9) y
C7 C9 . 1.477(9) y
C7 C8 . 1.517(8) y
C11 C12 . 1.521(8) y
C13 C18 . 1.364(8) ?
C13 C14 . 1.371(8) ?
C14 C15 . 1.366(10) ?
C15 C16 . 1.387(11) ?
C16 C17 . 1.360(12) ?
C16 C19 . 1.506(11) ?
C17 C18 . 1.386(10) ?

loop_
_geom_torsion_atom_site_label_1
_geom_torsion_atom_site_label_2
_geom_torsion_atom_site_label_3
_geom_torsion_atom_site_label_4
_geom_torsion
C6 N1 C2 C11 -76.4(7)
C5 N1 C2 C11 104.7(5)
C6 N1 C2 C3 164.4(5)
C5 N1 C2 C3 -14.5(7)
N1 C2 C3 C4 30.4(6)
C11 C2 C3 C4 -89.8(6)
C2 C3 C4 C5 -35.7(7)
C6 N1 C5 C4 174.2(5)
C2 N1 C5 C4 -6.9(7)
C3 C4 C5 N1 26.5(7)
C7 O1 C6 O2 10.8(9)
C7 O1 C6 N1 -169.2(5)
C2 N1 C6 O2 -179.0(6)
C5 N1 C6 O2 -0.1(9)
C2 N1 C6 O1 1.1(8)
C5 N1 C6 O1 179.9(5)
C6 O1 C7 C10 63.7(8)
C6 O1 C7 C9 -62.0(7)
C6 O1 C7 C8 -178.1(6)
N1 C2 C11 O3 -5.8(8)
C3 C2 C11 O3 108.0(7)
N1 C2 C11 C12 176.3(5)
C3 C2 C11 C12 -69.8(7)
O3 C11 C12 S1 43.7(8)
C2 C11 C12 S1 -138.5(4)
O4 S1 C12 C11 67.0(5)
C13 S1 C12 C11 177.1(5)
O4 S1 C13 C18 -2.1(6)
C12 S1 C13 C18 -111.3(5)
O4 S1 C13 C14 179.6(4)
C12 S1 C13 C14 70.4(5)
C18 C13 C14 C15 1.0(9)
S1 C13 C14 C15 179.3(5)
C13 C14 C15 C16 -0.4(10)
C14 C15 C16 C17 -0.1(11)
C14 C15 C16 C19 -177.5(7)
C15 C16 C17 C18 0.0(12)
C19 C16 C17 C18 177.3(8)
C14 C13 C18 C17 -1.1(10)
S1 C13 C18 C17 -179.4(6)
C16 C17 C18 C13 0.6(12)

loop_
_cod_related_entry_id
_cod_related_entry_database
_cod_related_entry_code
1 ChemSpider 21182894
